data_7121417
loop_
_publ_author_name
'Zhou, Xiaoxi'
'Huang, Fanping'
'Tang, Chun'
'Zhuo, Qingde'
'Chen, Zhixin'
'Zhang, Hong'
'Xia, Haiping'

_publ_section_title
;
 A missing member of conjugated N-heterocycles: realizing
 pyrido[1,2-\a]azepine by reacting ruthenium alkenylcarbene complex with
 alkyne.
;
_journal_issue 32
_journal_name_full 'Chemical communications (Cambridge, England)'
_journal_page_first 4009
_journal_page_last 4012
_journal_paper_doi 10.1039/c8cc00758f
_journal_volume 54
_journal_year 2018
_chemical_formula_moiety 'C49 H42 Cl2 N P2 Ru, C2 H4 Cl2, B F4'
_chemical_formula_sum 'C51 H46 B Cl4 F4 N P2 Ru'
_chemical_formula_weight 1064.51
_space_group_crystal_system monoclinic
_space_group_IT_number 14
_space_group_name_Hall '-P 2yn'
_space_group_name_H-M_alt 'P 1 21/n 1'
_symmetry_space_group_name_Hall '-P 2yn'
_symmetry_space_group_name_H-M 'P 1 21/n 1'
_atom_sites_solution_hydrogens geom
_atom_sites_solution_primary heavy
_audit_creation_date 2017-09-27
_audit_creation_method
;
Olex2 1.2
(compiled 2017.03.28 svn.r3405 for OlexSys, GUI svn.r5335)
;
_audit_update_record
;
2017-09-27 deposited with the CCDC.
2018-03-20 downloaded from the CCDC.
;
_cell_angle_alpha 90
_cell_angle_beta 98.924(2)
_cell_angle_gamma 90
_cell_formula_units_Z 4
_cell_length_a 10.2733(2)
_cell_length_b 16.5521(3)
_cell_length_c 27.6804(6)
_cell_measurement_reflns_used 11555
_cell_measurement_temperature 173
_cell_measurement_theta_max 28.9690
_cell_measurement_theta_min 3.6990
_cell_volume 4649.93(16)
_computing_cell_refinement 'Bruker FRAMBO'
_computing_data_collection 'Bruker FRAMBO'
_computing_data_reduction 'Bruker SAINT'
_computing_molecular_graphics 'Olex2 (Dolomanov et al., 2009)'
_computing_publication_material 'Olex2 (Dolomanov et al., 2009)'
_computing_structure_refinement 'ShelXL (Sheldrick, 2015)'
_computing_structure_solution 'SIR2004 (Burla et al., 2007)'
_diffrn_ambient_temperature 173
_diffrn_measured_fraction_theta_full 0.997
_diffrn_measured_fraction_theta_max 0.997
_diffrn_measurement_device_type 'multiwire proportional'
_diffrn_measurement_method 'phi and omega scans'
_diffrn_radiation_monochromator graphite
_diffrn_radiation_type MoK\a
_diffrn_radiation_wavelength 0.71073
_diffrn_reflns_av_R_equivalents 0.0356
_diffrn_reflns_av_unetI/netI 0.0392
_diffrn_reflns_Laue_measured_fraction_full 0.997
_diffrn_reflns_Laue_measured_fraction_max 0.997
_diffrn_reflns_limit_h_max 12
_diffrn_reflns_limit_h_min -8
_diffrn_reflns_limit_k_max 19
_diffrn_reflns_limit_k_min -19
_diffrn_reflns_limit_l_max 32
_diffrn_reflns_limit_l_min -31
_diffrn_reflns_number 26520
_diffrn_reflns_point_group_measured_fraction_full 0.997
_diffrn_reflns_point_group_measured_fraction_max 0.997
_diffrn_reflns_theta_full 24.993
_diffrn_reflns_theta_max 24.993
_diffrn_reflns_theta_min 3.325
_exptl_absorpt_coefficient_mu 0.690
_exptl_absorpt_correction_T_max 1.00000
_exptl_absorpt_correction_T_min 0.76876
_exptl_absorpt_correction_type multi-scan
_exptl_crystal_colour orange
_exptl_crystal_colour_primary orange
_exptl_crystal_density_diffrn 1.521
_exptl_crystal_density_method 'not measured'
_exptl_crystal_description block
_exptl_crystal_F_000 2168
_exptl_crystal_size_max 0.2
_exptl_crystal_size_mid 0.15
_exptl_crystal_size_min 0.1
_refine_diff_density_max 0.952
_refine_diff_density_min -0.706
_refine_diff_density_rms 0.083
_refine_ls_extinction_method none
_refine_ls_goodness_of_fit_ref 1.045
_refine_ls_hydrogen_treatment constr
_refine_ls_matrix_type full
_refine_ls_number_parameters 577
_refine_ls_number_reflns 8173
_refine_ls_number_restraints 0
_refine_ls_restrained_S_all 1.045
_refine_ls_R_factor_all 0.0514
_refine_ls_R_factor_gt 0.0391
_refine_ls_shift/su_max 0.003
_refine_ls_shift/su_mean 0.000
_refine_ls_structure_factor_coef Fsqd
_refine_ls_weighting_details 'w=1/[\s^2^(Fo^2^)+(0.0379P)^2^+8.0759P] where P=(Fo^2^+2Fc^2^)/3'
_refine_ls_weighting_scheme calc
_refine_ls_wR_factor_gt 0.0888
_refine_ls_wR_factor_ref 0.0940
_reflns_Friedel_coverage 0.000
_reflns_number_gt 6798
_reflns_number_total 8173
_reflns_threshold_expression 'I > 2\s(I)'
_cod_data_source_file c8cc00758f2.cif
_cod_data_source_block 1_CCDC3
_cod_depositor_comments 'Adding full bibliography for 7121414--7121417.cif.'
_cod_database_code 7121417
_shelx_shelxl_version_number 2014/7
_shelx_space_group_comment
;
The symmetry employed for this shelxl refinement is uniquely defined
by the following loop, which should always be used as a source of
symmetry information in preference to the above space-group names.
They are only intended as comments.
;
_olex2_refinement_description
;
1. Fixed Uiso
 At 1.2 times of:
  All C(H) groups, All C(H,H) groups
2.a Ternary CH refined with riding coordinates:
 C3(H3), C11(H11), C5(H5), C2(H2)
2.b Secondary CH2 refined with riding coordinates:
 C13(H13A,H13B), C12(H12A,H12B), C2S(H2SA,H2SB), C1S(H1SA,H1SB)
2.c Aromatic/amide H refined with riding coordinates:
 C236(H236), C9(H9), C215(H215), C8(H8), C7(H7), C10(H10), C216(H216),
 C232(H232), C225(H225), C214(H214), C213(H213), C226(H226), C223(H223),
 C234(H234), C224(H224), C126(H126), C122(H122), C212(H212), C233(H233),
 C136(H136), C112(H112), C116(H116), C222(H222), C123(H123), C113(H113),
 C115(H115), C132(H132), C235(H235), C135(H135), C133(H133), C114(H114),
 C125(H125), C124(H124), C134(H134)
;
_olex2_submission_special_instructions 'No special instructions were received'

loop_
_space_group_symop_operation_xyz
'x, y, z'
'-x+1/2, y+1/2, -z+1/2'
'-x, -y, -z'
'x-1/2, -y-1/2, z-1/2'

loop_
_atom_site_label
_atom_site_type_symbol
_atom_site_fract_x
_atom_site_fract_y
_atom_site_fract_z
_atom_site_U_iso_or_equiv
_atom_site_adp_type
_atom_site_occupancy
_atom_site_site_symmetry_order
_atom_site_calc_flag
_atom_site_refinement_flags_posn
Ru1 Ru 2.43399(2) 1.22346(2) 1.32553(2) 0.01177(8) Uani 1 1 d .
Cl1 Cl 2.27257(7) 1.32138(5) 1.34284(3) 0.01701(17) Uani 1 1 d .
Cl2 Cl 2.27462(8) 1.11382(5) 1.33057(3) 0.02336(19) Uani 1 1 d .
P1 P 2.49146(9) 1.23036(5) 1.41262(3) 0.01921(19) Uani 1 1 d .
P2 P 2.37662(7) 1.37603(5) 1.22754(3) 0.01225(17) Uani 1 1 d .
N1 N 2.7202(2) 1.20913(15) 1.31176(9) 0.0129(5) Uani 1 1 d .
C236 C 2.5554(3) 1.33907(19) 1.16456(11) 0.0168(7) Uani 1 1 d .
H236 H 2.5678 1.2897 1.1807 0.020 Uiso 1 1 calc R
C9 C 2.9503(3) 1.2301(2) 1.31700(12) 0.0204(7) Uani 1 1 d .
H9 H 3.0352 1.2093 1.3196 0.024 Uiso 1 1 calc R
C215 C 2.0090(3) 1.2801(2) 1.19621(13) 0.0213(7) Uani 1 1 d .
H215 H 1.9460 1.2586 1.2133 0.026 Uiso 1 1 calc R
C8 C 2.9296(3) 1.3128(2) 1.31679(12) 0.0215(7) Uani 1 1 d .
H8 H 3.0008 1.3482 1.3201 0.026 Uiso 1 1 calc R
C6 C 2.6979(3) 1.28968(18) 1.30982(11) 0.0136(6) Uani 1 1 d .
C4 C 2.4649(3) 1.29664(18) 1.26476(11) 0.0126(6) Uani 1 1 d .
C211 C 2.2210(3) 1.34026(18) 1.19561(11) 0.0137(6) Uani 1 1 d .
C3 C 2.4448(3) 1.21735(18) 1.24596(11) 0.0134(6) Uani 1 1 d .
H3 H 2.3619 1.2073 1.2240 0.016 Uiso 1 1 calc R
C231 C 2.4769(3) 1.39852(18) 1.18131(11) 0.0146(7) Uani 1 1 d .
C7 C 2.8023(3) 1.3425(2) 1.31160(11) 0.0172(7) Uani 1 1 d .
H7 H 2.7872 1.3978 1.3093 0.021 Uiso 1 1 calc R
C1 C 2.6055(3) 1.15260(18) 1.31315(11) 0.0136(6) Uani 1 1 d .
C221 C 2.3599(3) 1.46450(18) 1.26314(11) 0.0138(6) Uani 1 1 d .
C11 C 2.6531(3) 1.07299(18) 1.33485(12) 0.0166(7) Uani 1 1 d .
H11 H 2.7146 1.0760 1.3656 0.020 Uiso 1 1 calc R
C10 C 2.8439(3) 1.17940(19) 1.31339(11) 0.0165(7) Uani 1 1 d .
H10 H 2.8566 1.1239 1.3120 0.020 Uiso 1 1 calc R
C5 C 2.5604(3) 1.31533(18) 1.30795(11) 0.0119(6) Uani 1 1 d .
H5 H 2.5487 1.3680 1.3229 0.014 Uiso 1 1 calc R
C216 C 2.1289(3) 1.30572(19) 1.22123(12) 0.0176(7) Uani 1 1 d .
H216 H 2.1478 1.2999 1.2550 0.021 Uiso 1 1 calc R
C232 C 2.4592(3) 1.47277(19) 1.15697(12) 0.0183(7) Uani 1 1 d .
H232 H 2.4079 1.5128 1.1682 0.022 Uiso 1 1 calc R
C225 C 1.9826(3) 1.2862(2) 1.14578(13) 0.0229(8) Uani 1 1 d .
H225 H 1.9022 1.2683 1.1292 0.028 Uiso 1 1 calc R
C2 C 2.5044(3) 1.15035(18) 1.27179(11) 0.0132(6) Uani 1 1 d .
H2 H 2.4602 1.0983 1.2648 0.016 Uiso 1 1 calc R
C214 C 2.2330(3) 1.5485(2) 1.30884(12) 0.0203(7) Uani 1 1 d .
H214 H 2.1535 1.5612 1.3192 0.024 Uiso 1 1 calc R
C213 C 2.0741(3) 1.3186(2) 1.12003(12) 0.0221(7) Uani 1 1 d .
H213 H 2.0560 1.3218 1.0861 0.026 Uiso 1 1 calc R
C226 C 2.2404(3) 1.48379(19) 1.27787(11) 0.0171(7) Uani 1 1 d .
H226 H 2.1656 1.4532 1.2669 0.020 Uiso 1 1 calc R
C223 C 2.4625(3) 1.5758(2) 1.30973(13) 0.0232(8) Uani 1 1 d .
H223 H 2.5367 1.6069 1.3206 0.028 Uiso 1 1 calc R
C121 C 2.5873(3) 1.1484(2) 1.44590(12) 0.0228(8) Uani 1 1 d .
C13 C 2.6804(3) 1.00565(19) 1.29992(12) 0.0206(7) Uani 1 1 d .
H13A H 2.6594 1.0159 1.2651 0.025 Uiso 1 1 calc R
H13B H 2.7569 0.9717 1.3096 0.025 Uiso 1 1 calc R
C234 C 2.5960(3) 1.4269(2) 1.09935(12) 0.0232(8) Uani 1 1 d .
H234 H 2.6353 1.4362 1.0718 0.028 Uiso 1 1 calc R
C224 C 2.3437(3) 1.5944(2) 1.32439(12) 0.0235(8) Uani 1 1 d .
H224 H 2.3381 1.6383 1.3450 0.028 Uiso 1 1 calc R
C111 C 2.3614(4) 1.2399(2) 1.45151(12) 0.0273(8) Uani 1 1 d .
C126 C 2.6929(4) 1.1611(2) 1.48318(13) 0.0314(9) Uani 1 1 d .
H126 H 2.7217 1.2134 1.4910 0.038 Uiso 1 1 calc R
C122 C 2.5434(4) 1.0696(2) 1.43549(13) 0.0261(8) Uani 1 1 d .
H122 H 2.4725 1.0602 1.4109 0.031 Uiso 1 1 calc R
C212 C 2.1936(3) 1.34663(19) 1.14467(12) 0.0185(7) Uani 1 1 d .
H212 H 2.2550 1.3695 1.1274 0.022 Uiso 1 1 calc R
C233 C 2.5188(3) 1.4862(2) 1.11602(12) 0.0214(7) Uani 1 1 d .
H233 H 2.5068 1.5354 1.0996 0.026 Uiso 1 1 calc R
C136 C 2.7193(5) 1.3251(3) 1.42326(13) 0.0484(12) Uani 1 1 d .
H136 H 2.7654 1.2774 1.4204 0.058 Uiso 1 1 calc R
C112 C 2.3935(5) 1.2745(3) 1.49795(13) 0.0413(11) Uani 1 1 d .
H112 H 2.4786 1.2927 1.5089 0.050 Uiso 1 1 calc R
C116 C 2.2354(4) 1.2111(2) 1.43658(15) 0.0336(9) Uani 1 1 d .
H116 H 2.2142 1.1870 1.4060 0.040 Uiso 1 1 calc R
C12 C 2.5686(3) 0.99901(19) 1.32834(12) 0.0221(7) Uani 1 1 d .
H12A H 2.5773 0.9605 1.3551 0.026 Uiso 1 1 calc R
H12B H 2.4800 1.0047 1.3106 0.026 Uiso 1 1 calc R
C222 C 2.4715(3) 1.51120(18) 1.27889(12) 0.0178(7) Uani 1 1 d .
H222 H 2.5513 1.4989 1.2687 0.021 Uiso 1 1 calc R
C131 C 2.5861(4) 1.3233(2) 1.42531(12) 0.0337(10) Uani 1 1 d .
C123 C 2.6053(4) 1.0054(2) 1.46179(14) 0.0340(9) Uani 1 1 d .
H123 H 2.5753 0.9529 1.4550 0.041 Uiso 1 1 calc R
C113 C 2.2956(6) 1.2811(3) 1.52761(15) 0.0564(15) Uani 1 1 d .
H113 H 2.3162 1.3043 1.5584 0.068 Uiso 1 1 calc R
C115 C 2.1397(5) 1.2179(3) 1.46711(17) 0.0476(12) Uani 1 1 d .
H115 H 2.0552 1.1979 1.4571 0.057 Uiso 1 1 calc R
C132 C 2.5180(5) 1.3961(2) 1.42986(14) 0.0444(11) Uani 1 1 d .
H132 H 2.4281 1.3949 1.4311 0.053 Uiso 1 1 calc R
C235 C 2.6147(3) 1.3538(2) 1.12386(12) 0.0207(7) Uani 1 1 d .
H235 H 2.6675 1.3144 1.1128 0.025 Uiso 1 1 calc R
C135 C 2.7859(5) 1.4017(4) 1.42556(14) 0.0600(16) Uani 1 1 d .
H135 H 2.8757 1.4047 1.4243 0.072 Uiso 1 1 calc R
C133 C 2.5836(6) 1.4693(3) 1.43241(17) 0.0604(15) Uani 1 1 d .
H133 H 2.5385 1.5171 1.4359 0.073 Uiso 1 1 calc R
C114 C 2.1712(6) 1.2544(3) 1.51241(17) 0.0584(16) Uani 1 1 d .
H114 H 2.1071 1.2606 1.5324 0.070 Uiso 1 1 calc R
C125 C 2.7550(4) 1.0964(3) 1.50864(14) 0.0406(11) Uani 1 1 d .
H125 H 2.8268 1.1054 1.5330 0.049 Uiso 1 1 calc R
C124 C 2.7117(4) 1.0189(3) 1.49823(14) 0.0390(10) Uani 1 1 d .
H124 H 2.7536 0.9757 1.5156 0.047 Uiso 1 1 calc R
C134 C 2.7135(7) 1.4707(3) 1.42973(16) 0.0603(15) Uani 1 1 d .
H134 H 2.7561 1.5204 1.4307 0.072 Uiso 1 1 calc R
Cl1S Cl 3.14964(13) 0.44145(7) 1.45408(5) 0.0546(3) Uani 1 1 d .
Cl2S Cl 3.16497(13) 0.69614(7) 1.42605(4) 0.0555(3) Uani 1 1 d .
F4 F 2.7189(2) 1.14543(13) 1.12733(7) 0.0319(5) Uani 1 1 d .
F3 F 2.7380(2) 1.17052(13) 1.20824(7) 0.0324(5) Uani 1 1 d .
F2 F 2.5455(2) 1.12456(15) 1.16713(8) 0.0376(5) Uani 1 1 d .
F1 F 2.7222(2) 1.04171(12) 1.18084(8) 0.0424(6) Uani 1 1 d .
B1 B 2.6814(4) 1.1202(2) 1.17084(14) 0.0198(8) Uani 1 1 d .
C2S C 3.1020(5) 0.5937(4) 1.44012(18) 0.0698(16) Uani 1 1 d .
H2SA H 3.0688 0.5941 1.4711 0.084 Uiso 1 1 calc R
H2SB H 3.0321 0.5764 1.4146 0.084 Uiso 1 1 calc R
C1S C 3.2136(6) 0.5420(4) 1.44244(19) 0.080(2) Uani 1 1 d .
H1SA H 3.2825 0.5582 1.4687 0.097 Uiso 1 1 calc R
H1SB H 3.2486 0.5429 1.4118 0.097 Uiso 1 1 calc R

loop_
_atom_site_aniso_label
_atom_site_aniso_U_11
_atom_site_aniso_U_22
_atom_site_aniso_U_33
_atom_site_aniso_U_23
_atom_site_aniso_U_13
_atom_site_aniso_U_12
Ru1 0.00694(13) 0.01441(14) 0.01429(14) 0.00103(10) 0.00266(9) -0.00111(10)
Cl1 0.0110(4) 0.0213(4) 0.0196(4) 0.0012(3) 0.0053(3) 0.0031(3)
Cl2 0.0163(4) 0.0218(4) 0.0337(5) -0.0021(4) 0.0093(3) -0.0083(3)
P1 0.0210(5) 0.0223(5) 0.0146(4) 0.0019(4) 0.0034(3) -0.0019(4)
P2 0.0084(4) 0.0134(4) 0.0152(4) 0.0009(3) 0.0025(3) 0.0016(3)
N1 0.0073(13) 0.0183(14) 0.0131(13) 0.0020(11) 0.0018(10) 0.0005(10)
C236 0.0129(16) 0.0161(16) 0.0214(17) -0.0018(13) 0.0032(13) -0.0009(13)
C9 0.0087(16) 0.0262(19) 0.0266(18) 0.0017(15) 0.0036(13) 0.0040(13)
C215 0.0132(17) 0.0212(17) 0.0296(19) -0.0025(15) 0.0032(14) -0.0018(13)
C8 0.0117(17) 0.0280(19) 0.0252(18) 0.0011(15) 0.0045(14) -0.0068(14)
C6 0.0129(16) 0.0149(16) 0.0130(15) 0.0001(12) 0.0017(12) 0.0009(12)
C4 0.0090(15) 0.0144(16) 0.0158(15) 0.0019(12) 0.0067(12) 0.0015(12)
C211 0.0106(15) 0.0123(15) 0.0177(16) -0.0004(13) 0.0005(12) 0.0034(12)
C3 0.0089(15) 0.0163(16) 0.0160(15) 0.0000(13) 0.0052(12) -0.0015(12)
C231 0.0096(15) 0.0163(16) 0.0174(16) 0.0010(13) 0.0006(12) 0.0001(12)
C7 0.0125(16) 0.0184(17) 0.0214(17) 0.0024(14) 0.0043(13) -0.0019(13)
C1 0.0111(15) 0.0146(16) 0.0159(16) -0.0011(13) 0.0045(12) -0.0007(12)
C221 0.0162(16) 0.0117(15) 0.0140(15) 0.0030(13) 0.0039(12) 0.0033(12)
C11 0.0156(17) 0.0152(16) 0.0185(16) 0.0036(13) 0.0014(13) 0.0033(13)
C10 0.0128(16) 0.0183(17) 0.0188(16) 0.0022(13) 0.0038(13) 0.0046(13)
C5 0.0115(15) 0.0101(15) 0.0143(15) 0.0012(12) 0.0026(12) 0.0005(12)
C216 0.0150(17) 0.0192(16) 0.0185(16) 0.0000(14) 0.0021(13) 0.0022(13)
C232 0.0141(17) 0.0188(17) 0.0220(17) 0.0006(14) 0.0023(13) 0.0021(13)
C225 0.0149(17) 0.0216(18) 0.0294(19) -0.0070(15) -0.0059(14) 0.0018(14)
C2 0.0116(16) 0.0135(15) 0.0156(15) -0.0009(13) 0.0058(12) -0.0017(12)
C214 0.0203(18) 0.0224(18) 0.0200(17) 0.0040(14) 0.0087(14) 0.0089(14)
C213 0.0242(19) 0.0234(18) 0.0164(16) -0.0019(14) -0.0035(14) 0.0053(15)
C226 0.0150(17) 0.0174(16) 0.0188(16) 0.0028(14) 0.0025(13) 0.0024(13)
C223 0.0214(19) 0.0173(17) 0.0299(19) -0.0016(15) 0.0012(15) -0.0032(14)
C121 0.0190(18) 0.035(2) 0.0161(17) 0.0039(15) 0.0077(14) 0.0046(15)
C13 0.0199(18) 0.0161(17) 0.0253(18) 0.0020(14) 0.0028(14) 0.0066(13)
C234 0.0178(18) 0.034(2) 0.0184(17) -0.0016(15) 0.0041(14) -0.0075(15)
C224 0.031(2) 0.0171(17) 0.0233(18) -0.0008(15) 0.0064(15) 0.0037(15)
C111 0.041(2) 0.0256(19) 0.0184(18) 0.0090(15) 0.0134(16) 0.0157(17)
C126 0.025(2) 0.042(2) 0.0262(19) -0.0037(17) -0.0005(16) 0.0089(17)
C122 0.027(2) 0.031(2) 0.0213(18) 0.0084(15) 0.0083(15) 0.0032(16)
C212 0.0168(17) 0.0161(16) 0.0225(17) 0.0011(14) 0.0031(14) 0.0038(13)
C233 0.0180(18) 0.0246(18) 0.0204(17) 0.0056(15) -0.0007(14) -0.0032(14)
C136 0.060(3) 0.070(3) 0.0161(19) -0.007(2) 0.0073(19) -0.029(3)
C112 0.056(3) 0.047(3) 0.021(2) 0.0082(18) 0.0076(18) 0.030(2)
C116 0.039(2) 0.032(2) 0.035(2) 0.0090(17) 0.0236(18) 0.0021(18)
C12 0.0231(19) 0.0160(17) 0.0260(18) 0.0064(14) 0.0003(14) -0.0015(14)
C222 0.0153(17) 0.0150(16) 0.0236(17) -0.0001(14) 0.0049(13) 0.0021(13)
C131 0.047(3) 0.039(2) 0.0129(17) 0.0020(16) -0.0020(16) -0.0192(19)
C123 0.041(2) 0.034(2) 0.031(2) 0.0101(17) 0.0172(18) 0.0086(18)
C113 0.088(4) 0.067(3) 0.018(2) 0.013(2) 0.022(2) 0.056(3)
C115 0.052(3) 0.045(3) 0.055(3) 0.024(2) 0.039(2) 0.019(2)
C132 0.068(3) 0.030(2) 0.028(2) 0.0041(18) -0.015(2) -0.008(2)
C235 0.0165(17) 0.0230(18) 0.0234(18) -0.0083(15) 0.0056(14) -0.0016(14)
C135 0.064(3) 0.102(5) 0.014(2) -0.008(2) 0.006(2) -0.047(3)
C133 0.083(4) 0.043(3) 0.047(3) 0.005(2) -0.014(3) -0.019(3)
C114 0.072(4) 0.070(3) 0.045(3) 0.037(3) 0.043(3) 0.051(3)
C125 0.030(2) 0.062(3) 0.026(2) -0.003(2) -0.0045(17) 0.019(2)
C124 0.038(2) 0.055(3) 0.026(2) 0.0122(19) 0.0108(18) 0.024(2)
C134 0.099(5) 0.047(3) 0.032(3) 0.005(2) 0.002(3) -0.030(3)
Cl1S 0.0602(8) 0.0453(7) 0.0584(7) 0.0078(6) 0.0100(6) 0.0088(6)
Cl2S 0.0730(9) 0.0463(7) 0.0440(6) 0.0019(5) -0.0015(6) -0.0189(6)
F4 0.0346(12) 0.0383(12) 0.0254(11) 0.0075(9) 0.0133(9) -0.0024(10)
F3 0.0235(11) 0.0428(13) 0.0320(11) -0.0122(10) 0.0078(9) -0.0088(9)
F2 0.0177(11) 0.0599(15) 0.0367(12) -0.0119(11) 0.0088(9) -0.0064(10)
F1 0.0602(16) 0.0221(11) 0.0476(14) 0.0089(10) 0.0167(12) 0.0073(10)
B1 0.017(2) 0.022(2) 0.022(2) 0.0017(16) 0.0081(15) 0.0006(15)
C2S 0.055(3) 0.118(5) 0.034(3) -0.003(3) 0.000(2) 0.013(3)
C1S 0.055(4) 0.151(6) 0.037(3) 0.010(3) 0.012(2) 0.008(4)

loop_
_atom_type_symbol
_atom_type_description
_atom_type_scat_dispersion_real
_atom_type_scat_dispersion_imag
_atom_type_scat_source
C C 0.0033 0.0016 'International Tables Vol C Tables 4.2.6.8 and 6.1.1.4'
H H 0.0000 0.0000 'International Tables Vol C Tables 4.2.6.8 and 6.1.1.4'
B B 0.0013 0.0007 'International Tables Vol C Tables 4.2.6.8 and 6.1.1.4'
Cl Cl 0.1484 0.1585 'International Tables Vol C Tables 4.2.6.8 and 6.1.1.4'
F F 0.0171 0.0103 'International Tables Vol C Tables 4.2.6.8 and 6.1.1.4'
N N 0.0061 0.0033 'International Tables Vol C Tables 4.2.6.8 and 6.1.1.4'
P P 0.1023 0.0942 'International Tables Vol C Tables 4.2.6.8 and 6.1.1.4'
Ru Ru -1.2594 0.8363 'International Tables Vol C Tables 4.2.6.8 and 6.1.1.4'

loop_
_geom_angle_atom_site_label_1
_geom_angle_atom_site_label_2
_geom_angle_atom_site_label_3
_geom_angle
Cl1 Ru1 Cl2 90.02(3)
P1 Ru1 Cl1 80.68(3)
P1 Ru1 Cl2 92.31(3)
C4 Ru1 Cl1 88.08(8)
C4 Ru1 Cl2 130.09(9)
C4 Ru1 P1 136.24(9)
C4 Ru1 C3 37.80(11)
C4 Ru1 C1 87.64(11)
C3 Ru1 Cl1 111.58(8)
C3 Ru1 Cl2 99.11(8)
C3 Ru1 P1 163.06(8)
C1 Ru1 Cl1 169.66(8)
C1 Ru1 Cl2 99.93(8)
C1 Ru1 P1 95.99(8)
C1 Ru1 C3 69.84(11)
C5 Ru1 Cl1 91.63(8)
C5 Ru1 Cl2 170.01(8)
C5 Ru1 P1 97.68(8)
C5 Ru1 C4 40.18(11)
C5 Ru1 C3 71.13(11)
C5 Ru1 C1 79.06(11)
C5 Ru1 C2 87.73(12)
C2 Ru1 Cl1 146.79(8)
C2 Ru1 Cl2 85.51(9)
C2 Ru1 P1 132.30(8)
C2 Ru1 C4 70.37(11)
C2 Ru1 C3 37.62(11)
C2 Ru1 C1 38.44(11)
C121 P1 Ru1 119.92(11)
C121 P1 C111 98.67(15)
C111 P1 Ru1 120.20(12)
C131 P1 Ru1 105.96(11)
C131 P1 C121 107.35(18)
C131 P1 C111 103.12(19)
C211 P2 C4 111.49(14)
C231 P2 C4 105.13(14)
C231 P2 C211 106.32(14)
C221 P2 C4 111.16(14)
C221 P2 C211 112.66(14)
C221 P2 C231 109.68(15)
C6 N1 C1 118.9(2)
C6 N1 C10 120.7(3)
C10 N1 C1 120.3(3)
C235 C236 C231 119.7(3)
C10 C9 C8 119.0(3)
C216 C215 C225 120.2(3)
C7 C8 C9 119.5(3)
N1 C6 C7 119.8(3)
N1 C6 C5 116.3(3)
C7 C6 C5 123.8(3)
P2 C4 Ru1 137.06(16)
C3 C4 Ru1 74.50(17)
C3 C4 P2 115.4(2)
C3 C4 C5 122.7(3)
C5 C4 Ru1 68.77(16)
C5 C4 P2 121.6(2)
C216 C211 P2 120.5(2)
C216 C211 C212 119.9(3)
C212 C211 P2 119.6(2)
C4 C3 Ru1 67.70(17)
C2 C3 Ru1 67.51(17)
C2 C3 C4 121.1(3)
C236 C231 P2 120.9(2)
C236 C231 C232 119.8(3)
C232 C231 P2 118.5(2)
C6 C7 C8 119.8(3)
N1 C1 Ru1 108.81(18)
C11 C1 Ru1 129.0(2)
C11 C1 N1 110.4(2)
C2 C1 Ru1 68.57(17)
C2 C1 N1 118.1(3)
C2 C1 C11 116.9(3)
C226 C221 P2 121.0(2)
C226 C221 C222 120.1(3)
C222 C221 P2 118.7(2)
C1 C11 C13 117.9(3)
C12 C11 C1 121.7(3)
C12 C11 C13 59.1(2)
N1 C10 C9 120.9(3)
C6 C5 Ru1 114.1(2)
C4 C5 Ru1 71.05(17)
C4 C5 C6 119.3(3)
C215 C216 C211 119.6(3)
C233 C232 C231 119.6(3)
C213 C225 C215 120.6(3)
C3 C2 Ru1 74.87(18)
C3 C2 C1 126.5(3)
C1 C2 Ru1 73.00(17)
C224 C214 C226 119.9(3)
C225 C213 C212 120.0(3)
C214 C226 C221 119.7(3)
C224 C223 C222 120.1(3)
C126 C121 P1 123.7(3)
C126 C121 C122 118.9(3)
C122 C121 P1 117.1(3)
C12 C13 C11 59.3(2)
C233 C234 C235 119.9(3)
C214 C224 C223 120.7(3)
C112 C111 P1 118.8(3)
C116 C111 P1 121.6(3)
C116 C111 C112 119.5(4)
C125 C126 C121 120.4(4)
C123 C122 C121 120.1(4)
C213 C212 C211 119.7(3)
C234 C233 C232 120.4(3)
C131 C136 C135 119.1(5)
C113 C112 C111 118.9(5)
C111 C116 C115 120.4(4)
C13 C12 C11 61.6(2)
C223 C222 C221 119.5(3)
C136 C131 P1 120.9(3)
C136 C131 C132 119.6(4)
C132 C131 P1 118.8(3)
C124 C123 C122 120.2(4)
C114 C113 C112 121.4(4)
C114 C115 C116 119.7(5)
C133 C132 C131 120.6(5)
C236 C235 C234 120.5(3)
C134 C135 C136 118.4(5)
C134 C133 C132 119.4(5)
C113 C114 C115 120.0(4)
C124 C125 C126 120.4(4)
C125 C124 C123 119.9(4)
C133 C134 C135 122.8(5)
F4 B1 F2 109.5(3)
F3 B1 F4 109.2(3)
F3 B1 F2 109.0(3)
F1 B1 F4 109.9(3)
F1 B1 F3 109.7(3)
F1 B1 F2 109.5(3)
C1S C2S Cl2S 104.5(4)
C2S C1S Cl1S 104.2(4)

loop_
_geom_bond_atom_site_label_1
_geom_bond_atom_site_label_2
_geom_bond_distance
Ru1 Cl1 2.4194(8)
Ru1 Cl2 2.4626(8)
Ru1 P1 2.3941(9)
Ru1 C4 2.136(3)
Ru1 C3 2.225(3)
Ru1 C1 2.188(3)
Ru1 C5 2.105(3)
Ru1 C2 2.129(3)
P1 C121 1.838(3)
P1 C111 1.848(4)
P1 C131 1.824(4)
P2 C4 1.822(3)
P2 C211 1.802(3)
P2 C231 1.802(3)
P2 C221 1.788(3)
N1 C6 1.353(4)
N1 C1 1.510(4)
N1 C10 1.357(4)
C236 C231 1.396(4)
C236 C235 1.383(5)
C9 C8 1.386(5)
C9 C10 1.369(5)
C215 C216 1.383(5)
C215 C225 1.384(5)
C8 C7 1.384(5)
C6 C7 1.378(4)
C6 C5 1.467(4)
C4 C3 1.415(4)
C4 C5 1.457(4)
C211 C216 1.391(4)
C211 C212 1.398(4)
C3 C2 1.407(4)
C231 C232 1.400(4)
C1 C11 1.498(4)
C1 C2 1.422(4)
C221 C226 1.389(4)
C221 C222 1.396(4)
C11 C13 1.530(4)
C11 C12 1.495(4)
C232 C233 1.387(5)
C225 C213 1.374(5)
C214 C226 1.382(5)
C214 C224 1.379(5)
C213 C212 1.388(5)
C223 C224 1.380(5)
C223 C222 1.381(5)
C121 C126 1.392(5)
C121 C122 1.395(5)
C13 C12 1.493(5)
C234 C233 1.385(5)
C234 C235 1.386(5)
C111 C112 1.398(5)
C111 C116 1.382(6)
C126 C125 1.382(5)
C122 C123 1.386(5)
C136 C131 1.379(6)
C136 C135 1.438(7)
C112 C113 1.398(6)
C116 C115 1.397(5)
C131 C132 1.409(6)
C123 C124 1.386(6)
C113 C114 1.356(8)
C115 C114 1.385(7)
C132 C133 1.383(6)
C135 C134 1.378(8)
C133 C134 1.348(8)
C125 C124 1.373(6)
Cl1S C1S 1.837(7)
Cl2S C2S 1.877(6)
F4 B1 1.385(4)
F3 B1 1.384(4)
F2 B1 1.386(4)
F1 B1 1.381(4)
C2S C1S 1.424(8)
